data_2240483
loop_
_publ_author_name
'Aziz, NurFadhilah Abdul'
'Yusof, Enis Nadia Md'
'Ravoof, Thahira Begum S. A.'
'Tiekink, Edward R. T.'

_publ_section_title
;
 Crystal structure of benzyl 3-(3-methylphenyl)dithiocarbazate
;
_journal_issue 4
_journal_name_full 'Acta Crystallographica Section E'
_journal_page_first o233
_journal_page_last o234
_journal_paper_doi 10.1107/S2056989015004764
_journal_volume 71
_journal_year 2015
_chemical_formula_iupac 'C15 H16 N2 S2'
_chemical_formula_moiety 'C15 H16 N2 S2'
_chemical_formula_sum 'C15 H16 N2 S2'
_chemical_formula_weight 288.42
_chemical_name_systematic
;
1-Benzylsulfonyl-1,2,3,4-tetrahydroquinoline
;
_space_group_crystal_system monoclinic
_space_group_IT_number 14
_space_group_name_Hall '-P 2yn'
_space_group_name_H-M_alt 'P 1 21/n 1'
_symmetry_space_group_name_Hall '-P 2yn'
_symmetry_space_group_name_H-M 'P 1 21/n 1'
_atom_sites_solution_hydrogens mixed
_audit_creation_method SHELXL-2014/7
_cell_angle_alpha 90
_cell_angle_beta 96.952(2)
_cell_angle_gamma 90
_cell_formula_units_Z 4
_cell_length_a 5.93960(10)
_cell_length_b 10.3243(2)
_cell_length_c 23.5474(5)
_cell_measurement_reflns_used 9462
_cell_measurement_temperature 100(2)
_cell_measurement_theta_max 71.4900
_cell_measurement_theta_min 4.6610
_cell_volume 1433.36(5)
_computing_cell_refinement
;
CrysAlis PRO (Agilent, 2011)
;
_computing_data_collection
;
CrysAlis PRO (Agilent, 2011)
;
_computing_data_reduction
;
CrysAlis PRO (Agilent, 2011)
;
_computing_molecular_graphics
;
ORTEP-3 for Windows (Farrugia, 2012),
<i>QMOL</i> (Gans & Shalloway, 2001) and
DIAMOND (Brandenburg, 2006)
;
_computing_publication_material
;
publCIF (Westrip, 2010)
;
_computing_structure_refinement
;
SHELXL2014 (Sheldrick, 2015)
;
_computing_structure_solution
;
SHELXS97 (Sheldrick, 2015)
;
_diffrn_ambient_temperature 100(2)
_diffrn_detector_area_resol_mean 16.1952
_diffrn_measured_fraction_theta_full 1.000
_diffrn_measured_fraction_theta_max 0.993
_diffrn_measurement_device_type 'Oxford Diffraction Xcaliber Eos Gemini'
_diffrn_measurement_method '\w scans'
_diffrn_radiation_monochromator graphite
_diffrn_radiation_source 'fine-focus sealed tube'
_diffrn_radiation_type CuK\a
_diffrn_radiation_wavelength 1.5418
_diffrn_reflns_av_R_equivalents 0.0224
_diffrn_reflns_limit_h_max 7
_diffrn_reflns_limit_h_min -7
_diffrn_reflns_limit_k_max 12
_diffrn_reflns_limit_k_min -12
_diffrn_reflns_limit_l_max 28
_diffrn_reflns_limit_l_min -28
_diffrn_reflns_number 18486
_diffrn_reflns_theta_full 67.684
_diffrn_reflns_theta_max 71.388
_diffrn_reflns_theta_min 4.682
_diffrn_standards_decay_% 0
_diffrn_standards_interval_count 0
_diffrn_standards_interval_time 0
_diffrn_standards_number 0
_exptl_absorpt_coefficient_mu 3.250
_exptl_absorpt_correction_T_max 1.00000
_exptl_absorpt_correction_T_min 0.69965
_exptl_absorpt_correction_type multi-scan
_exptl_absorpt_process_details
;
(CrysAlis PRO; Agilent, 2011)
;
_exptl_crystal_colour pale-brown
_exptl_crystal_density_diffrn 1.337
_exptl_crystal_description prism
_exptl_crystal_F_000 608
_exptl_crystal_size_max 0.200
_exptl_crystal_size_mid 0.090
_exptl_crystal_size_min 0.060
_refine_diff_density_max 0.431
_refine_diff_density_min -0.310
_refine_ls_extinction_method none
_refine_ls_goodness_of_fit_ref 1.011
_refine_ls_hydrogen_treatment mixed
_refine_ls_matrix_type full
_refine_ls_number_parameters 179
_refine_ls_number_reflns 2784
_refine_ls_number_restraints 2
_refine_ls_restrained_S_all 1.010
_refine_ls_R_factor_all 0.0377
_refine_ls_R_factor_gt 0.0361
_refine_ls_shift/su_max 0.015
_refine_ls_shift/su_mean 0.000
_refine_ls_structure_factor_coef Fsqd
_refine_ls_weighting_details 'w=1/[\s^2^(Fo^2^)+(0.0719P)^2^+0.7171P] where P=(Fo^2^+2Fc^2^)/3'
_refine_ls_weighting_scheme calc
_refine_ls_wR_factor_gt 0.1021
_refine_ls_wR_factor_ref 0.1037
_reflns_number_gt 2616
_reflns_number_total 2784
_reflns_threshold_expression I>2\s(I)
_cod_data_source_file hb7378sup1.cif
_cod_data_source_block I
_cod_database_code 2240483
_cod_database_fobs_code 2240483
_shelx_space_group_comment
;
The symmetry employed for this shelxl refinement is uniquely defined
by the following loop, which should always be used as a source of
symmetry information in preference to the above space-group names.
They are only intended as comments.
;
_shelx_estimated_absorpt_t_min 0.563
_shelx_estimated_absorpt_t_max 0.829

loop_
_space_group_symop_operation_xyz
'x, y, z'
'x+1/2, -y+1/2, z+1/2'
'-x, -y, -z'
'-x-1/2, y-1/2, -z-1/2'

loop_
_atom_site_type_symbol
_atom_site_label
_atom_site_fract_x
_atom_site_fract_y
_atom_site_fract_z
_atom_site_U_iso_or_equiv
_atom_site_adp_type
_atom_site_calc_flag
_atom_site_occupancy
S S1 -0.02626(6) 0.14613(3) 0.57928(2) 0.01811(14) Uani d 1
S S2 -0.27407(6) 0.35220(3) 0.50311(2) 0.01879(14) Uani d 1
N N1 0.1325(2) 0.37365(13) 0.56063(5) 0.0185(3) Uani d 1
H H1N 0.145(3) 0.4481(12) 0.5433(8) 0.022 Uiso d 1
N N2 0.3251(2) 0.32132(13) 0.59271(6) 0.0190(3) Uani d 1
H H2N 0.440(2) 0.319(2) 0.5728(7) 0.023 Uiso d 1
C C1 -0.0490(3) 0.29984(14) 0.54689(6) 0.0166(3) Uani d 1
C C2 -0.2885(3) 0.06797(15) 0.54854(7) 0.0220(3) Uani d 1
H H2A -0.4205 0.1231 0.5541 0.026 Uiso calc 1
H H2B -0.2867 0.0541 0.5070 0.026 Uiso calc 1
C C3 -0.3054(3) -0.06035(15) 0.57852(6) 0.0183(3) Uani d 1
C C4 -0.4833(3) -0.08287(17) 0.61097(7) 0.0232(3) Uani d 1
H H4 -0.5904 -0.0163 0.6152 0.028 Uiso calc 1
C C5 -0.5047(3) -0.20200(18) 0.63711(7) 0.0277(4) Uani d 1
H H5 -0.6282 -0.2171 0.6584 0.033 Uiso calc 1
C C6 -0.3471(3) -0.29890(17) 0.63237(7) 0.0289(4) Uani d 1
H H6 -0.3606 -0.3799 0.6508 0.035 Uiso calc 1
C C7 -0.1689(3) -0.27671(16) 0.60040(7) 0.0283(4) Uani d 1
H H7 -0.0606 -0.3430 0.5968 0.034 Uiso calc 1
C C8 -0.1488(3) -0.15806(16) 0.57376(7) 0.0232(4) Uani d 1
H H8 -0.0263 -0.1437 0.5520 0.028 Uiso calc 1
C C9 0.3914(3) 0.37731(15) 0.64746(6) 0.0182(3) Uani d 1
C C10 0.2516(3) 0.45821(15) 0.67466(6) 0.0194(3) Uani d 1
H H10 0.1050 0.4796 0.6563 0.023 Uiso calc 1
C C11 0.3250(3) 0.50851(16) 0.72891(7) 0.0231(3) Uani d 1
C C12 0.5383(3) 0.47294(18) 0.75585(7) 0.0266(4) Uani d 1
H H12 0.5897 0.5053 0.7929 0.032 Uiso calc 1
C C13 0.6756(3) 0.39062(18) 0.72868(7) 0.0270(4) Uani d 1
H H13 0.8197 0.3662 0.7476 0.032 Uiso calc 1
C C14 0.6050(3) 0.34342(16) 0.67428(7) 0.0220(3) Uani d 1
H H14 0.7014 0.2886 0.6556 0.026 Uiso calc 1
C C15 0.1791(3) 0.60228(19) 0.75688(8) 0.0304(4) Uani d 1
H H15A 0.1134 0.5586 0.7879 0.046 Uiso calc 1
H H15B 0.0571 0.6339 0.7285 0.046 Uiso calc 1
H H15C 0.2718 0.6756 0.7724 0.046 Uiso calc 1

loop_
_atom_site_aniso_label
_atom_site_aniso_U_11
_atom_site_aniso_U_22
_atom_site_aniso_U_33
_atom_site_aniso_U_12
_atom_site_aniso_U_13
_atom_site_aniso_U_23
S1 0.0189(2) 0.0149(2) 0.0195(2) -0.00064(12) -0.00198(15) 0.00260(13)
S2 0.0174(2) 0.0191(2) 0.0192(2) 0.00001(13) -0.00053(15) 0.00490(13)
N1 0.0193(6) 0.0165(6) 0.0189(6) -0.0008(5) -0.0012(5) 0.0036(5)
N2 0.0166(6) 0.0212(7) 0.0189(6) 0.0010(5) 0.0009(5) 0.0006(5)
C1 0.0204(7) 0.0157(7) 0.0141(6) 0.0019(6) 0.0037(5) -0.0002(5)
C2 0.0194(7) 0.0187(8) 0.0259(8) -0.0037(6) -0.0055(6) 0.0019(6)
C3 0.0202(7) 0.0177(7) 0.0160(7) -0.0026(6) -0.0020(6) -0.0007(6)
C4 0.0188(7) 0.0288(9) 0.0214(7) 0.0000(6) -0.0001(6) -0.0016(7)
C5 0.0227(8) 0.0404(10) 0.0197(8) -0.0116(7) 0.0013(6) 0.0046(7)
C6 0.0350(9) 0.0233(9) 0.0265(8) -0.0089(7) -0.0046(7) 0.0073(7)
C7 0.0344(9) 0.0183(8) 0.0316(9) 0.0033(7) 0.0019(7) 0.0023(7)
C8 0.0256(8) 0.0218(8) 0.0228(8) 0.0002(6) 0.0055(6) 0.0010(6)
C9 0.0191(7) 0.0178(7) 0.0174(7) -0.0044(6) 0.0009(6) 0.0038(6)
C10 0.0180(7) 0.0192(7) 0.0206(7) -0.0017(6) 0.0012(6) 0.0040(6)
C11 0.0266(8) 0.0224(8) 0.0211(7) -0.0035(6) 0.0063(6) 0.0019(6)
C12 0.0288(8) 0.0333(9) 0.0169(7) -0.0065(7) -0.0006(6) 0.0005(7)
C13 0.0217(8) 0.0344(9) 0.0233(8) -0.0016(7) -0.0036(6) 0.0057(7)
C14 0.0194(8) 0.0235(8) 0.0230(8) 0.0006(6) 0.0021(6) 0.0041(6)
C15 0.0353(9) 0.0319(10) 0.0248(8) -0.0013(8) 0.0070(7) -0.0059(7)

loop_
_atom_type_symbol
_atom_type_description
_atom_type_scat_dispersion_real
_atom_type_scat_dispersion_imag
_atom_type_scat_source
C C 0.0181 0.0091 'International Tables Vol C Tables 4.2.6.8 and 6.1.1.4'
H H 0.0000 0.0000 'International Tables Vol C Tables 4.2.6.8 and 6.1.1.4'
N N 0.0311 0.0180 'International Tables Vol C Tables 4.2.6.8 and 6.1.1.4'
S S 0.3331 0.5567 'International Tables Vol C Tables 4.2.6.8 and 6.1.1.4'

loop_
_geom_angle_atom_site_label_1
_geom_angle_atom_site_label_2
_geom_angle_atom_site_label_3
_geom_angle
C1 S1 C2 102.12(7)
C1 N1 N2 119.73(13)
C1 N1 H1N 120.1(13)
N2 N1 H1N 118.6(13)
N1 N2 C9 116.74(13)
N1 N2 H2N 111.2(13)
C9 N2 H2N 110.3(13)
N1 C1 S2 121.90(11)
N1 C1 S1 113.26(11)
S2 C1 S1 124.84(9)
C3 C2 S1 107.71(10)
C3 C2 H2A 110.2
S1 C2 H2A 110.2
C3 C2 H2B 110.2
S1 C2 H2B 110.2
H2A C2 H2B 108.5
C8 C3 C4 118.88(15)
C8 C3 C2 121.17(14)
C4 C3 C2 119.94(14)
C5 C4 C3 120.39(16)
C5 C4 H4 119.8
C3 C4 H4 119.8
C6 C5 C4 120.40(15)
C6 C5 H5 119.8
C4 C5 H5 119.8
C5 C6 C7 119.42(15)
C5 C6 H6 120.3
C7 C6 H6 120.3
C8 C7 C6 120.22(16)
C8 C7 H7 119.9
C6 C7 H7 119.9
C3 C8 C7 120.68(15)
C3 C8 H8 119.7
C7 C8 H8 119.7
C10 C9 C14 120.35(15)
C10 C9 N2 123.14(14)
C14 C9 N2 116.47(14)
C9 C10 C11 120.48(14)
C9 C10 H10 119.8
C11 C10 H10 119.8
C12 C11 C10 118.85(15)
C12 C11 C15 120.66(15)
C10 C11 C15 120.46(15)
C13 C12 C11 120.25(15)
C13 C12 H12 119.9
C11 C12 H12 119.9
C12 C13 C14 120.85(15)
C12 C13 H13 119.6
C14 C13 H13 119.6
C13 C14 C9 119.18(16)
C13 C14 H14 120.4
C9 C14 H14 120.4
C11 C15 H15A 109.5
C11 C15 H15B 109.5
H15A C15 H15B 109.5
C11 C15 H15C 109.5
H15A C15 H15C 109.5
H15B C15 H15C 109.5

loop_
_geom_bond_atom_site_label_1
_geom_bond_atom_site_label_2
_geom_bond_distance
S1 C1 1.7588(15)
S1 C2 1.8245(16)
S2 C1 1.6761(15)
N1 C1 1.328(2)
N1 N2 1.4007(18)
N1 H1N 0.878(9)
N2 C9 1.424(2)
N2 H2N 0.875(9)
C2 C3 1.510(2)
C2 H2A 0.9900
C2 H2B 0.9900
C3 C8 1.386(2)
C3 C4 1.397(2)
C4 C5 1.388(3)
C4 H4 0.9500
C5 C6 1.384(3)
C5 H5 0.9500
C6 C7 1.390(3)
C6 H6 0.9500
C7 C8 1.388(2)
C7 H7 0.9500
C8 H8 0.9500
C9 C10 1.388(2)
C9 C14 1.392(2)
C10 C11 1.399(2)
C10 H10 0.9500
C11 C12 1.396(2)
C11 C15 1.503(2)
C12 C13 1.386(3)
C12 H12 0.9500
C13 C14 1.387(2)
C13 H13 0.9500
C14 H14 0.9500
C15 H15A 0.9800
C15 H15B 0.9800
C15 H15C 0.9800

loop_
_geom_hbond_atom_site_label_D
_geom_hbond_atom_site_label_H
_geom_hbond_atom_site_label_A
_geom_hbond_site_symmetry_A
_geom_hbond_distance_DH
_geom_hbond_distance_HA
_geom_hbond_distance_DA
_geom_hbond_angle_DHA
N1 H1N S2 3_566 0.878(14) 2.497(15) 3.3581(13) 167.0(16)
N2 H2N S2 1_655 0.874(13) 2.524(14) 3.3819(13) 167.4(16)
C6 H6 Cg1 1_445 0.95 2.61 3.5314(19) 161

loop_
_geom_torsion_atom_site_label_1
_geom_torsion_atom_site_label_2
_geom_torsion_atom_site_label_3
_geom_torsion_atom_site_label_4
_geom_torsion
C1 N1 N2 C9 -117.48(15)
N2 N1 C1 S2 -173.66(10)
N2 N1 C1 S1 6.62(17)
C2 S1 C1 N1 -176.50(11)
C2 S1 C1 S2 3.79(12)
C1 S1 C2 C3 -173.00(11)
S1 C2 C3 C8 -64.36(17)
S1 C2 C3 C4 116.71(14)
C8 C3 C4 C5 -1.1(2)
C2 C3 C4 C5 177.82(14)
C3 C4 C5 C6 1.4(2)
C4 C5 C6 C7 -1.0(3)
C5 C6 C7 C8 0.4(3)
C4 C3 C8 C7 0.5(2)
C2 C3 C8 C7 -178.47(15)
C6 C7 C8 C3 -0.1(3)
N1 N2 C9 C10 14.4(2)
N1 N2 C9 C14 -167.76(13)
C14 C9 C10 C11 1.1(2)
N2 C9 C10 C11 178.89(14)
C9 C10 C11 C12 -1.8(2)
C9 C10 C11 C15 176.39(15)
C10 C11 C12 C13 0.9(2)
C15 C11 C12 C13 -177.29(16)
C11 C12 C13 C14 0.7(3)
C12 C13 C14 C9 -1.4(3)
C10 C9 C14 C13 0.5(2)
N2 C9 C14 C13 -177.39(14)
